data_4086013
loop_
_publ_author_name
'Nomura, Kotohiro'
'Tewasekson, Udomchai'
'Takii, Yuki'

_publ_section_title
;
 Synthesis of Titanium Complexes Containing an Amine Triphenolate Ligand
 of the Type [TiX{(O-2,4-R2C6H2)-6-CH2}3N] and the Ti--Al Heterobimetallic
 Complexes with AlMe3: Effect of a Terminal Donor Ligand in Ethylene
 Polymerization
;
_journal_issue 13
_journal_name_full Organometallics
_journal_page_first 3272
_journal_paper_doi 10.1021/acs.organomet.5b00303
_journal_volume 34
_journal_year 2015
_chemical_formula_moiety 'C33 H40 Al F6 N O4 Ti'
_chemical_formula_sum 'C33 H40 Al F6 N O4 Ti'
_chemical_formula_weight 703.56
_space_group_IT_number 2
_symmetry_cell_setting triclinic
_symmetry_Int_Tables_number 2
_symmetry_space_group_name_Hall '-P 1'
_symmetry_space_group_name_H-M 'P -1'
_atom_sites_solution_hydrogens geom
_atom_sites_solution_primary direct
_atom_sites_solution_secondary difmap
_cell_angle_alpha 70.262(16)
_cell_angle_beta 81.40(2)
_cell_angle_gamma 70.669(15)
_cell_formula_units_Z 2
_cell_length_a 9.9894(5)
_cell_length_b 11.87330(17)
_cell_length_c 15.8248(6)
_cell_measurement_reflns_used 3798
_cell_measurement_temperature 273
_cell_measurement_theta_max 27.49
_cell_measurement_theta_min 3.10
_cell_volume 1665.6(2)
_computing_cell_refinement 'CrystalClear-SM Expert 2.0 r15'
_computing_data_collection 'CrystalClear-SM Expert 2.0 r15 (Rigaku, 2011)'
_computing_data_reduction 'CrystalClear-SM Expert 2.0 r15'
_computing_molecular_graphics 'CrystalStructure 4.0'
_computing_publication_material 'CrystalStructure 4.0 (Rigaku, 2010)'
_computing_structure_refinement 'SHELXL97 (Sheldrick, 2008)'
_computing_structure_solution 'SIR92 (Altomare, et al., 1994)'
_diffrn_ambient_temperature 273
_diffrn_detector_area_resol_mean 13.653
_diffrn_measured_fraction_theta_full 0.993
_diffrn_measured_fraction_theta_max 0.993
_diffrn_measurement_device_type 'Rigaku XtaLAB mini'
_diffrn_measurement_method \w
_diffrn_radiation_type 'Mo K\a'
_diffrn_radiation_wavelength 0.71075
_diffrn_reflns_av_R_equivalents 0.0347
_diffrn_reflns_limit_h_max 12
_diffrn_reflns_limit_h_min -12
_diffrn_reflns_limit_k_max 15
_diffrn_reflns_limit_k_min -15
_diffrn_reflns_limit_l_max 20
_diffrn_reflns_limit_l_min -20
_diffrn_reflns_number 17304
_diffrn_reflns_theta_full 27.53
_diffrn_reflns_theta_max 27.53
_diffrn_standards_number 0
_exptl_absorpt_coefficient_mu 0.354
_exptl_absorpt_correction_T_max 0.975
_exptl_absorpt_correction_T_min 0.878
_exptl_absorpt_correction_type multi-scan
_exptl_absorpt_process_details 'REQAB (Rigaku, 1998)'
_exptl_crystal_colour colorless
_exptl_crystal_density_diffrn 1.403
_exptl_crystal_density_method 'not measured'
_exptl_crystal_description prism
_exptl_crystal_F_000 732.00
_exptl_crystal_size_max 0.180
_exptl_crystal_size_mid 0.160
_exptl_crystal_size_min 0.070
_refine_diff_density_max 0.500
_refine_diff_density_min -0.570
_refine_ls_extinction_method none
_refine_ls_goodness_of_fit_ref 1.057
_refine_ls_hydrogen_treatment constr
_refine_ls_number_parameters 415
_refine_ls_number_reflns 7613
_refine_ls_number_restraints 0
_refine_ls_R_factor_gt 0.0530
_refine_ls_shift/su_max 0.000
_refine_ls_structure_factor_coef Fsqd
_refine_ls_weighting_details 'w = 1/[\s^2^(Fo^2^)+(0.0604P)^2^+1.4070P] where P=(Fo^2^+2Fc^2^)/3'
_refine_ls_weighting_scheme calc
_refine_ls_wR_factor_ref 0.1418
_reflns_number_gt 5631
_reflns_number_total 7613
_reflns_threshold_expression F^2^>2.0\s(F^2^)
_cod_data_source_file om5b00303_si_003.cif
_cod_data_source_block 4
_cod_depositor_comments 'Adding full bibliography for 4086012--4086013.cif.'
_cod_original_cell_volume 1665.6(3)
_cod_database_code 4086013

loop_
_symmetry_equiv_pos_site_id
_symmetry_equiv_pos_as_xyz
1 +X,+Y,+Z
2 -X,-Y,-Z

loop_
_atom_site_label
_atom_site_type_symbol
_atom_site_fract_x
_atom_site_fract_y
_atom_site_fract_z
_atom_site_U_iso_or_equiv
_atom_site_adp_type
_atom_site_occupancy
_atom_site_symmetry_multiplicity
_atom_site_calc_flag
_atom_site_refinement_flags
Ti1 Ti 0.22889(5) 0.09751(4) 0.77483(3) 0.02026(12) Uani 1.0 2 d .
Al1 Al 0.15765(8) -0.02221(7) 0.64634(5) 0.02074(17) Uani 1.0 2 d .
F1 F -0.08696(19) 0.34729(18) 0.66907(13) 0.0466(5) Uani 1.0 2 d .
F2 F -0.13143(18) 0.23282(18) 0.60338(16) 0.0509(6) Uani 1.0 2 d .
F3 F -0.1160(2) 0.41664(17) 0.52625(14) 0.0480(5) Uani 1.0 2 d .
F4 F 0.27237(17) 0.19368(15) 0.47073(11) 0.0322(4) Uani 1.0 2 d .
F5 F 0.06041(19) 0.19376(16) 0.45913(12) 0.0379(4) Uani 1.0 2 d .
F6 F 0.1096(2) 0.36834(15) 0.42204(12) 0.0433(5) Uani 1.0 2 d .
O1 O 0.15155(18) 0.13850(16) 0.64010(12) 0.0219(4) Uani 1.0 2 d .
O2 O 0.26156(17) -0.06424(16) 0.74480(11) 0.0203(4) Uani 1.0 2 d .
O3 O 0.22067(18) 0.26282(16) 0.73993(12) 0.0226(4) Uani 1.0 2 d .
O4 O 0.31965(18) 0.01823(17) 0.87944(12) 0.0229(4) Uani 1.0 2 d .
N1 N 0.4705(2) 0.07305(19) 0.71463(13) 0.0190(5) Uani 1.0 2 d .
C1 C 0.0260(3) 0.1024(3) 0.83675(19) 0.0305(7) Uani 1.0 2 d .
C2 C -0.0245(3) -0.0557(3) 0.68042(19) 0.0302(6) Uani 1.0 2 d .
C3 C 0.2729(3) -0.0878(3) 0.55195(17) 0.0262(6) Uani 1.0 2 d .
C4 C 0.5341(3) -0.0396(3) 0.68314(17) 0.0227(6) Uani 1.0 2 d .
C5 C 0.5136(3) -0.1603(3) 0.74792(16) 0.0208(5) Uani 1.0 2 d .
C6 C 0.6290(3) -0.2651(3) 0.77885(18) 0.0254(6) Uani 1.0 2 d .
C7 C 0.6115(3) -0.3786(3) 0.83695(19) 0.0276(6) Uani 1.0 2 d .
C8 C 0.4737(3) -0.3831(3) 0.86382(18) 0.0269(6) Uani 1.0 2 d .
C9 C 0.3548(3) -0.2802(3) 0.83426(17) 0.0236(6) Uani 1.0 2 d .
C10 C 0.3776(3) -0.1704(3) 0.77589(16) 0.0205(5) Uani 1.0 2 d .
C11 C 0.7383(4) -0.4910(3) 0.8701(3) 0.0395(8) Uani 1.0 2 d .
C12 C 0.2056(3) -0.2864(3) 0.86490(19) 0.0278(6) Uani 1.0 2 d .
C13 C 0.4731(3) 0.1851(3) 0.63462(16) 0.0203(5) Uani 1.0 2 d .
C14 C 0.4256(3) 0.3084(3) 0.65529(16) 0.0205(5) Uani 1.0 2 d .
C15 C 0.5079(3) 0.3896(3) 0.62405(17) 0.0240(6) Uani 1.0 2 d .
C16 C 0.4654(3) 0.5063(3) 0.63787(18) 0.0249(6) Uani 1.0 2 d .
C17 C 0.3325(3) 0.5434(3) 0.67989(18) 0.0252(6) Uani 1.0 2 d .
C18 C 0.2453(3) 0.4657(3) 0.71194(17) 0.0226(6) Uani 1.0 2 d .
C19 C 0.2963(3) 0.3453(3) 0.70263(16) 0.0204(5) Uani 1.0 2 d .
C20 C 0.5605(3) 0.5894(3) 0.6093(3) 0.0334(7) Uani 1.0 2 d .
C21 C 0.0996(3) 0.5115(3) 0.75315(19) 0.0271(6) Uani 1.0 2 d .
C22 C 0.5602(3) 0.0713(3) 0.78284(16) 0.0216(5) Uani 1.0 2 d .
C23 C 0.5710(3) -0.0345(3) 0.86910(16) 0.0213(5) Uani 1.0 2 d .
C24 C 0.7012(3) -0.1106(3) 0.90500(17) 0.0258(6) Uani 1.0 2 d .
C25 C 0.7108(3) -0.2061(3) 0.98589(18) 0.0295(6) Uani 1.0 2 d .
C26 C 0.5849(3) -0.2248(3) 1.03073(18) 0.0286(6) Uani 1.0 2 d .
C27 C 0.4521(3) -0.1518(3) 0.99797(17) 0.0259(6) Uani 1.0 2 d .
C28 C 0.4467(3) -0.0550(3) 0.91630(16) 0.0213(5) Uani 1.0 2 d .
C29 C 0.8544(4) -0.2882(4) 1.0235(2) 0.0429(8) Uani 1.0 2 d .
C30 C 0.3171(4) -0.1728(3) 1.04668(19) 0.0337(7) Uani 1.0 2 d .
C31 C 0.0999(3) 0.2574(3) 0.57847(18) 0.0257(6) Uani 1.0 2 d .
C32 C -0.0605(4) 0.3139(3) 0.5942(3) 0.0362(7) Uani 1.0 2 d .
C33 C 0.1349(3) 0.2536(3) 0.48160(19) 0.0297(6) Uani 1.0 2 d .
H1A H 0.0273 0.0198 0.8750 0.0365 Uiso 1.0 2 calc R
H1B H -0.0422 0.1309 0.7915 0.0365 Uiso 1.0 2 calc R
H1C H 0.0005 0.1588 0.8720 0.0365 Uiso 1.0 2 calc R
H2A H -0.0686 -0.0244 0.7296 0.0363 Uiso 1.0 2 calc R
H2B H -0.0097 -0.1445 0.6983 0.0363 Uiso 1.0 2 calc R
H2C H -0.0849 -0.0147 0.6301 0.0363 Uiso 1.0 2 calc R
H3A H 0.3654 -0.0776 0.5472 0.0314 Uiso 1.0 2 calc R
H3B H 0.2278 -0.0428 0.4956 0.0314 Uiso 1.0 2 calc R
H3C H 0.2820 -0.1753 0.5667 0.0314 Uiso 1.0 2 calc R
H4A H 0.6351 -0.0513 0.6713 0.0272 Uiso 1.0 2 calc R
H4B H 0.4930 -0.0230 0.6268 0.0272 Uiso 1.0 2 calc R
H6 H 0.7203 -0.2599 0.7606 0.0304 Uiso 1.0 2 calc R
H8 H 0.4605 -0.4576 0.9029 0.0322 Uiso 1.0 2 calc R
H11A H 0.7335 -0.5593 0.8524 0.0474 Uiso 1.0 2 calc R
H11B H 0.7385 -0.5152 0.9344 0.0474 Uiso 1.0 2 calc R
H11C H 0.8237 -0.4702 0.8446 0.0474 Uiso 1.0 2 calc R
H12A H 0.1545 -0.2736 0.8140 0.0334 Uiso 1.0 2 calc R
H12B H 0.1578 -0.2223 0.8926 0.0334 Uiso 1.0 2 calc R
H12C H 0.2100 -0.3673 0.9075 0.0334 Uiso 1.0 2 calc R
H13A H 0.4122 0.1908 0.5901 0.0243 Uiso 1.0 2 calc R
H13B H 0.5690 0.1724 0.6083 0.0243 Uiso 1.0 2 calc R
H15 H 0.5938 0.3652 0.5931 0.0288 Uiso 1.0 2 calc R
H17 H 0.3007 0.6229 0.6868 0.0302 Uiso 1.0 2 calc R
H20A H 0.5803 0.6089 0.5457 0.0400 Uiso 1.0 2 calc R
H20B H 0.6478 0.5466 0.6401 0.0400 Uiso 1.0 2 calc R
H20C H 0.5139 0.6656 0.6241 0.0400 Uiso 1.0 2 calc R
H21A H 0.1076 0.5041 0.8146 0.0325 Uiso 1.0 2 calc R
H21B H 0.0425 0.4617 0.7507 0.0325 Uiso 1.0 2 calc R
H21C H 0.0560 0.5978 0.7204 0.0325 Uiso 1.0 2 calc R
H22A H 0.5219 0.1499 0.7966 0.0259 Uiso 1.0 2 calc R
H22B H 0.6551 0.0671 0.7564 0.0259 Uiso 1.0 2 calc R
H24 H 0.7840 -0.0972 0.8740 0.0309 Uiso 1.0 2 calc R
H26 H 0.5904 -0.2889 1.0850 0.0343 Uiso 1.0 2 calc R
H29A H 0.9039 -0.2369 1.0331 0.0515 Uiso 1.0 2 calc R
H29B H 0.9089 -0.3304 0.9817 0.0515 Uiso 1.0 2 calc R
H29C H 0.8413 -0.3491 1.0796 0.0515 Uiso 1.0 2 calc R
H30A H 0.2790 -0.2132 1.0170 0.0404 Uiso 1.0 2 calc R
H30B H 0.2494 -0.0935 1.0467 0.0404 Uiso 1.0 2 calc R
H30C H 0.3366 -0.2251 1.1075 0.0404 Uiso 1.0 2 calc R
H31 H 0.1475 0.3122 0.5877 0.0309 Uiso 1.0 2 calc R

loop_
_atom_site_aniso_label
_atom_site_aniso_U_11
_atom_site_aniso_U_22
_atom_site_aniso_U_33
_atom_site_aniso_U_12
_atom_site_aniso_U_13
_atom_site_aniso_U_23
Ti1 0.0180(3) 0.0235(3) 0.0227(3) -0.00884(18) 0.00367(17) -0.01080(18)
Al1 0.0213(4) 0.0204(4) 0.0223(4) -0.0073(3) 0.0002(3) -0.0082(3)
F1 0.0343(10) 0.0433(11) 0.0572(12) 0.0049(9) 0.0004(9) -0.0265(10)
F2 0.0233(9) 0.0386(11) 0.0938(17) -0.0041(8) -0.0078(10) -0.0270(11)
F3 0.0402(11) 0.0308(10) 0.0650(13) 0.0087(8) -0.0228(10) -0.0148(9)
F4 0.0365(9) 0.0325(9) 0.0270(9) -0.0117(8) -0.0013(7) -0.0074(7)
F5 0.0449(10) 0.0353(10) 0.0413(10) -0.0129(8) -0.0147(8) -0.0155(8)
F6 0.0639(13) 0.0240(9) 0.0354(10) -0.0098(9) -0.0177(9) 0.0021(8)
O1 0.0213(9) 0.0195(9) 0.0250(9) -0.0054(8) -0.0017(7) -0.0076(7)
O2 0.0185(9) 0.0217(9) 0.0213(9) -0.0067(7) 0.0003(7) -0.0074(7)
O3 0.0187(9) 0.0247(10) 0.0285(10) -0.0098(8) 0.0046(7) -0.0124(8)
O4 0.0203(9) 0.0298(10) 0.0228(9) -0.0115(8) 0.0048(7) -0.0119(8)
N1 0.0206(10) 0.0205(11) 0.0174(10) -0.0082(9) 0.0019(8) -0.0066(8)
C1 0.0257(14) 0.0410(17) 0.0308(15) -0.0165(13) 0.0105(12) -0.0174(13)
C2 0.0294(15) 0.0364(16) 0.0313(15) -0.0165(13) -0.0032(12) -0.0113(13)
C3 0.0326(15) 0.0212(13) 0.0234(13) -0.0053(11) -0.0004(11) -0.0083(11)
C4 0.0229(13) 0.0238(13) 0.0215(13) -0.0076(11) 0.0046(10) -0.0089(10)
C5 0.0233(13) 0.0208(13) 0.0197(12) -0.0067(10) 0.0020(10) -0.0094(10)
C6 0.0233(13) 0.0262(14) 0.0272(14) -0.0078(11) 0.0034(11) -0.0106(11)
C7 0.0289(14) 0.0229(14) 0.0290(14) -0.0054(12) 0.0001(12) -0.0081(11)
C8 0.0352(15) 0.0219(14) 0.0240(13) -0.0126(12) 0.0001(11) -0.0043(11)
C9 0.0263(13) 0.0263(14) 0.0208(13) -0.0117(11) 0.0011(10) -0.0078(11)
C10 0.0221(12) 0.0191(12) 0.0211(12) -0.0060(10) 0.0018(10) -0.0085(10)
C11 0.0368(17) 0.0281(16) 0.0435(18) -0.0061(14) 0.0001(14) -0.0030(14)
C12 0.0301(15) 0.0258(14) 0.0282(14) -0.0139(12) 0.0009(12) -0.0047(11)
C13 0.0196(12) 0.0221(13) 0.0192(12) -0.0082(10) 0.0020(10) -0.0059(10)
C14 0.0191(12) 0.0200(13) 0.0203(12) -0.0038(10) -0.0033(10) -0.0045(10)
C15 0.0211(13) 0.0239(14) 0.0245(13) -0.0070(11) -0.0014(10) -0.0038(11)
C16 0.0269(14) 0.0218(13) 0.0250(13) -0.0084(11) -0.0037(11) -0.0037(11)
C17 0.0314(14) 0.0154(12) 0.0277(14) -0.0056(11) -0.0042(11) -0.0056(11)
C18 0.0216(13) 0.0227(13) 0.0234(13) -0.0039(11) -0.0018(10) -0.0091(11)
C19 0.0213(12) 0.0222(13) 0.0196(12) -0.0092(11) -0.0014(10) -0.0060(10)
C20 0.0316(15) 0.0234(14) 0.0460(18) -0.0119(12) 0.0002(13) -0.0090(13)
C21 0.0272(14) 0.0241(14) 0.0299(14) -0.0045(11) 0.0009(11) -0.0123(12)
C22 0.0201(12) 0.0258(13) 0.0202(12) -0.0089(11) 0.0010(10) -0.0077(10)
C23 0.0251(13) 0.0224(13) 0.0192(12) -0.0093(11) 0.0032(10) -0.0096(10)
C24 0.0239(13) 0.0336(15) 0.0201(13) -0.0101(12) 0.0034(10) -0.0092(11)
C25 0.0314(15) 0.0288(15) 0.0219(14) -0.0042(12) -0.0014(12) -0.0044(11)
C26 0.0407(16) 0.0242(14) 0.0195(13) -0.0108(13) 0.0019(12) -0.0054(11)
C27 0.0331(15) 0.0266(14) 0.0225(13) -0.0134(12) 0.0058(11) -0.0116(11)
C28 0.0232(13) 0.0232(13) 0.0194(12) -0.0080(11) 0.0018(10) -0.0091(10)
C29 0.0383(18) 0.050(2) 0.0266(15) -0.0042(16) -0.0023(13) -0.0025(14)
C30 0.0417(17) 0.0362(17) 0.0265(15) -0.0224(14) 0.0053(13) -0.0064(12)
C31 0.0252(13) 0.0167(13) 0.0348(15) -0.0026(11) -0.0094(12) -0.0076(11)
C32 0.0288(15) 0.0248(15) 0.0526(19) 0.0000(12) -0.0111(14) -0.0131(14)
C33 0.0365(16) 0.0190(13) 0.0322(15) -0.0066(12) -0.0127(12) -0.0034(11)

loop_
_atom_type_symbol
_atom_type_description
_atom_type_scat_dispersion_real
_atom_type_scat_dispersion_imag
_atom_type_scat_source
C C 0.0033 0.0016
;
International Tables for Crystallography
(1992, Vol. C, Tables 4.2.6.8 and 6.1.1.4)
;
H H 0.0000 0.0000
;
International Tables for Crystallography
(1992, Vol. C, Table 6.1.1.4)
;
Al Al 0.0645 0.0514
;
International Tables for Crystallography
(1992, Vol. C, Tables 4.2.6.8 and 6.1.1.4)
;
F F 0.0171 0.0103
;
International Tables for Crystallography
(1992, Vol. C, Tables 4.2.6.8 and 6.1.1.4)
;
N N 0.0061 0.0033
;
International Tables for Crystallography
(1992, Vol. C, Tables 4.2.6.8 and 6.1.1.4)
;
O O 0.0106 0.0060
;
International Tables for Crystallography
(1992, Vol. C, Tables 4.2.6.8 and 6.1.1.4)
;
Ti Ti 0.2776 0.4457
;
International Tables for Crystallography
(1992, Vol. C, Tables 4.2.6.8 and 6.1.1.4)
;

loop_
_geom_angle_atom_site_label_1
_geom_angle_atom_site_label_2
_geom_angle_atom_site_label_3
_geom_angle
_geom_angle_publ_flag
Al1 Ti1 O1 36.02(6) yes
Al1 Ti1 O2 34.31(5) yes
Al1 Ti1 O3 122.16(7) yes
Al1 Ti1 O4 128.03(8) yes
Al1 Ti1 N1 93.12(7) yes
Al1 Ti1 C1 87.30(11) yes
O1 Ti1 O2 68.99(7) yes
O1 Ti1 O3 86.23(9) yes
O1 Ti1 O4 162.48(9) yes
O1 Ti1 N1 91.26(8) yes
O1 Ti1 C1 92.26(10) yes
O2 Ti1 O3 150.43(8) yes
O2 Ti1 O4 94.14(9) yes
O2 Ti1 N1 82.11(8) yes
O2 Ti1 C1 95.29(12) yes
O3 Ti1 O4 108.39(11) yes
O3 Ti1 N1 82.60(8) yes
O3 Ti1 C1 101.77(11) yes
O4 Ti1 N1 81.42(8) yes
O4 Ti1 C1 94.04(10) yes
N1 Ti1 C1 174.55(8) yes
Ti1 Al1 O1 44.61(7) yes
Ti1 Al1 O2 38.87(7) yes
Ti1 Al1 C2 111.46(11) yes
Ti1 Al1 C3 131.25(11) yes
O1 Al1 O2 81.78(10) yes
O1 Al1 C2 113.77(12) yes
O1 Al1 C3 116.17(11) yes
O2 Al1 C2 111.75(11) yes
O2 Al1 C3 111.58(11) yes
C2 Al1 C3 116.67(16) yes
Ti1 O1 Al1 99.37(8) yes
Ti1 O1 C31 126.0(2) yes
Al1 O1 C31 134.2(2) yes
Ti1 O2 Al1 106.82(8) yes
Ti1 O2 C10 122.01(19) yes
Al1 O2 C10 127.81(19) yes
Ti1 O3 C19 144.55(15) yes
Ti1 O4 C28 144.16(17) yes
Ti1 N1 C4 114.10(18) yes
Ti1 N1 C13 108.95(13) yes
Ti1 N1 C22 109.40(14) yes
C4 N1 C13 106.54(19) yes
C4 N1 C22 110.75(18) yes
C13 N1 C22 106.8(3) yes
N1 C4 C5 115.0(2) yes
C4 C5 C6 121.0(3) yes
C4 C5 C10 120.7(2) yes
C6 C5 C10 118.3(3) yes
C5 C6 C7 121.6(3) yes
C6 C7 C8 117.9(3) yes
C6 C7 C11 120.8(3) yes
C8 C7 C11 121.4(3) yes
C7 C8 C9 122.4(3) yes
C8 C9 C10 117.6(3) yes
C8 C9 C12 121.7(3) yes
C10 C9 C12 120.7(2) yes
O2 C10 C5 118.0(2) yes
O2 C10 C9 119.7(3) yes
C5 C10 C9 122.3(2) yes
N1 C13 C14 114.4(2) yes
C13 C14 C15 119.7(3) yes
C13 C14 C19 121.3(3) yes
C15 C14 C19 118.9(3) yes
C14 C15 C16 121.8(3) yes
C15 C16 C17 117.8(3) yes
C15 C16 C20 121.1(3) yes
C17 C16 C20 121.0(3) yes
C16 C17 C18 122.5(3) yes
C17 C18 C19 117.9(3) yes
C17 C18 C21 120.9(3) yes
C19 C18 C21 121.2(3) yes
O3 C19 C14 119.4(3) yes
O3 C19 C18 119.8(3) yes
C14 C19 C18 120.8(3) yes
N1 C22 C23 115.3(3) yes
C22 C23 C24 121.8(3) yes
C22 C23 C28 119.3(2) yes
C24 C23 C28 118.9(2) yes
C23 C24 C25 121.7(3) yes
C24 C25 C26 118.0(3) yes
C24 C25 C29 120.6(3) yes
C26 C25 C29 121.4(3) yes
C25 C26 C27 122.8(3) yes
C26 C27 C28 117.5(3) yes
C26 C27 C30 122.5(3) yes
C28 C27 C30 120.1(3) yes
O4 C28 C23 118.42(19) yes
O4 C28 C27 120.4(3) yes
C23 C28 C27 121.2(3) yes
O1 C31 C32 111.3(3) yes
O1 C31 C33 111.2(3) yes
C32 C31 C33 111.0(3) yes
F1 C32 F2 107.3(3) yes
F1 C32 F3 107.4(3) yes
F1 C32 C31 110.7(3) yes
F2 C32 F3 107.4(3) yes
F2 C32 C31 112.1(3) yes
F3 C32 C31 111.8(3) yes
F4 C33 F5 107.2(3) yes
F4 C33 F6 106.8(3) yes
F4 C33 C31 110.6(3) yes
F5 C33 F6 107.6(3) yes
F5 C33 C31 112.1(3) yes
F6 C33 C31 112.3(3) yes
Ti1 C1 H1A 109.471 no
Ti1 C1 H1B 109.466 no
Ti1 C1 H1C 109.468 no
H1A C1 H1B 109.474 no
H1A C1 H1C 109.477 no
H1B C1 H1C 109.471 no
Al1 C2 H2A 109.472 no
Al1 C2 H2B 109.473 no
Al1 C2 H2C 109.475 no
H2A C2 H2B 109.466 no
H2A C2 H2C 109.469 no
H2B C2 H2C 109.472 no
Al1 C3 H3A 109.470 no
Al1 C3 H3B 109.475 no
Al1 C3 H3C 109.479 no
H3A C3 H3B 109.467 no
H3A C3 H3C 109.469 no
H3B C3 H3C 109.467 no
N1 C4 H4A 108.510 no
N1 C4 H4B 108.507 no
C5 C4 H4A 108.514 no
C5 C4 H4B 108.510 no
H4A C4 H4B 107.518 no
C5 C6 H6 119.191 no
C7 C6 H6 119.189 no
C7 C8 H8 118.813 no
C9 C8 H8 118.807 no
C7 C11 H11A 109.473 no
C7 C11 H11B 109.473 no
C7 C11 H11C 109.473 no
H11A C11 H11B 109.471 no
H11A C11 H11C 109.473 no
H11B C11 H11C 109.464 no
C9 C12 H12A 109.475 no
C9 C12 H12B 109.473 no
C9 C12 H12C 109.466 no
H12A C12 H12B 109.476 no
H12A C12 H12C 109.476 no
H12B C12 H12C 109.461 no
N1 C13 H13A 108.660 no
N1 C13 H13B 108.661 no
C14 C13 H13A 108.667 no
C14 C13 H13B 108.669 no
H13A C13 H13B 107.599 no
C14 C15 H15 119.127 no
C16 C15 H15 119.119 no
C16 C17 H17 118.749 no
C18 C17 H17 118.741 no
C16 C20 H20A 109.476 no
C16 C20 H20B 109.472 no
C16 C20 H20C 109.472 no
H20A C20 H20B 109.470 no
H20A C20 H20C 109.467 no
H20B C20 H20C 109.470 no
C18 C21 H21A 109.472 no
C18 C21 H21B 109.471 no
C18 C21 H21C 109.474 no
H21A C21 H21B 109.470 no
H21A C21 H21C 109.470 no
H21B C21 H21C 109.471 no
N1 C22 H22A 108.459 no
N1 C22 H22B 108.460 no
C23 C22 H22A 108.464 no
C23 C22 H22B 108.461 no
H22A C22 H22B 107.489 no
C23 C24 H24 119.159 no
C25 C24 H24 119.168 no
C25 C26 H26 118.575 no
C27 C26 H26 118.578 no
C25 C29 H29A 109.468 no
C25 C29 H29B 109.476 no
C25 C29 H29C 109.469 no
H29A C29 H29B 109.470 no
H29A C29 H29C 109.471 no
H29B C29 H29C 109.474 no
C27 C30 H30A 109.472 no
C27 C30 H30B 109.472 no
C27 C30 H30C 109.465 no
H30A C30 H30B 109.475 no
H30A C30 H30C 109.466 no
H30B C30 H30C 109.478 no
O1 C31 H31 107.723 no
C32 C31 H31 107.724 no
C33 C31 H31 107.732 no

loop_
_geom_bond_atom_site_label_1
_geom_bond_atom_site_label_2
_geom_bond_distance
_geom_bond_publ_flag
Ti1 Al1 3.1170(12) yes
Ti1 O1 2.219(2) yes
Ti1 O2 2.043(3) yes
Ti1 O3 1.827(2) yes
Ti1 O4 1.8110(19) yes
Ti1 N1 2.419(2) yes
Ti1 C1 2.107(3) yes
Al1 O1 1.858(3) yes
Al1 O2 1.836(2) yes
Al1 C2 1.950(4) yes
Al1 C3 1.960(3) yes
F1 C32 1.335(5) yes
F2 C32 1.333(5) yes
F3 C32 1.340(4) yes
F4 C33 1.337(3) yes
F5 C33 1.336(5) yes
F6 C33 1.335(3) yes
O1 C31 1.396(3) yes
O2 C10 1.399(3) yes
O3 C19 1.359(4) yes
O4 C28 1.362(3) yes
N1 C4 1.494(4) yes
N1 C13 1.500(3) yes
N1 C22 1.493(4) yes
C4 C5 1.513(4) yes
C5 C6 1.387(4) yes
C5 C10 1.395(4) yes
C6 C7 1.401(4) yes
C7 C8 1.392(5) yes
C7 C11 1.506(4) yes
C8 C9 1.394(4) yes
C9 C10 1.388(4) yes
C9 C12 1.515(4) yes
C13 C14 1.514(4) yes
C14 C15 1.389(5) yes
C14 C19 1.407(4) yes
C15 C16 1.392(5) yes
C16 C17 1.395(4) yes
C16 C20 1.507(5) yes
C17 C18 1.396(5) yes
C18 C19 1.401(4) yes
C18 C21 1.507(4) yes
C22 C23 1.500(3) yes
C23 C24 1.388(4) yes
C23 C28 1.400(4) yes
C24 C25 1.385(4) yes
C25 C26 1.394(5) yes
C25 C29 1.516(4) yes
C26 C27 1.386(4) yes
C27 C28 1.404(4) yes
C27 C30 1.502(5) yes
C31 C32 1.537(4) yes
C31 C33 1.533(5) yes
C1 H1A 0.960 no
C1 H1B 0.960 no
C1 H1C 0.960 no
C2 H2A 0.960 no
C2 H2B 0.960 no
C2 H2C 0.960 no
C3 H3A 0.960 no
C3 H3B 0.960 no
C3 H3C 0.960 no
C4 H4A 0.970 no
C4 H4B 0.970 no
C6 H6 0.930 no
C8 H8 0.930 no
C11 H11A 0.960 no
C11 H11B 0.960 no
C11 H11C 0.960 no
C12 H12A 0.960 no
C12 H12B 0.960 no
C12 H12C 0.960 no
C13 H13A 0.970 no
C13 H13B 0.970 no
C15 H15 0.930 no
C17 H17 0.930 no
C20 H20A 0.960 no
C20 H20B 0.960 no
C20 H20C 0.960 no
C21 H21A 0.960 no
C21 H21B 0.960 no
C21 H21C 0.960 no
C22 H22A 0.970 no
C22 H22B 0.970 no
C24 H24 0.930 no
C26 H26 0.930 no
C29 H29A 0.960 no
C29 H29B 0.960 no
C29 H29C 0.960 no
C30 H30A 0.960 no
C30 H30B 0.960 no
C30 H30C 0.960 no
C31 H31 0.980 no

loop_
_geom_contact_atom_site_label_1
_geom_contact_atom_site_label_2
_geom_contact_distance
_geom_contact_publ_flag
_geom_contact_site_symmetry_2
Ti1 C5 3.521(3) no .
Ti1 C14 3.558(3) no .
Ti1 C23 3.572(3) no .
Al1 F2 3.3731(19) no .
Al1 F4 3.4334(19) no .
Al1 F5 3.2211(19) no .
Al1 C33 3.390(3) no .
F1 O1 2.926(3) no .
F1 O3 3.152(3) no .
F1 C1 3.206(3) no .
F2 F5 2.814(3) no .
F2 O1 2.746(3) no .
F2 C2 3.084(4) no .
F2 C33 3.071(4) no .
F3 F5 3.080(3) no .
F3 F6 2.607(3) no .
F3 O1 3.588(3) no .
F3 C33 2.776(4) no .
F4 O1 2.728(3) no .
F4 C3 3.148(4) no .
F4 C13 3.464(4) no .
F5 O1 2.928(3) no .
F5 C3 3.280(3) no .
F5 C32 2.866(5) no .
F6 O1 3.584(3) no .
F6 C32 2.981(4) no .
O1 C13 3.419(4) no .
O2 C4 2.827(4) no .
O2 C12 2.856(4) no .
O2 C28 3.555(4) no .
O3 C13 2.868(3) no .
O3 C21 2.864(4) no .
O3 C22 3.417(3) no .
O3 C31 3.012(4) no .
O4 C5 3.411(4) no .
O4 C10 3.061(4) no .
O4 C22 2.786(4) no .
O4 C30 2.848(3) no .
N1 C10 3.125(4) no .
N1 C19 3.078(4) no .
N1 C28 3.048(3) no .
C3 C10 3.563(4) no .
C4 C23 3.043(4) no .
C5 C8 2.779(4) no .
C5 C22 3.168(5) no .
C5 C23 3.012(5) no .
C5 C28 3.206(4) no .
C6 C9 2.794(4) no .
C6 C23 3.349(5) no .
C6 C24 3.413(5) no .
C7 C10 2.782(4) no .
C10 C28 3.229(5) no .
C14 C17 2.776(4) no .
C14 C22 2.877(3) no .
C15 C18 2.797(4) no .
C16 C19 2.802(5) no .
C19 C22 3.417(3) no .
C19 C31 3.563(5) no .
C23 C26 2.768(4) no .
C24 C27 2.796(4) no .
C25 C28 2.791(4) no .
F1 F6 3.136(3) no 2_566
F2 C15 3.488(3) no 1_455
F3 F3 3.365(4) no 2_566
F3 F6 2.954(4) no 2_566
F3 C20 3.542(4) no 1_455
F4 C4 3.504(4) no 2_656
F4 C20 3.322(4) no 2_666
F5 C2 3.281(5) no 2_556
F6 F1 3.136(3) no 2_566
F6 F3 2.954(4) no 2_566
F6 C20 3.435(4) no 2_666
F6 C21 3.343(4) no 2_566
F6 C32 3.563(4) no 2_566
O4 C25 3.490(5) no 2_657
C2 F5 3.281(5) no 2_556
C4 F4 3.504(4) no 2_656
C15 F2 3.488(3) no 1_655
C20 F3 3.542(4) no 1_655
C20 F4 3.322(4) no 2_666
C20 F6 3.435(4) no 2_666
C21 F6 3.343(4) no 2_566
C23 C27 3.469(5) no 2_657
C25 O4 3.490(5) no 2_657
C26 C28 3.598(5) no 2_657
C27 C23 3.469(5) no 2_657
C28 C26 3.598(5) no 2_657
C32 F6 3.563(4) no 2_566
Ti1 H4B 3.5236 no .
Ti1 H13A 3.2684 no .
Ti1 H22A 3.2746 no .
Ti1 H31 3.1904 no .
Al1 H1B 3.4076 no .
Al1 H4B 3.3148 no .
Al1 H12A 3.2621 no .
F1 H1B 2.5868 no .
F1 H1C 3.2828 no .
F1 H21B 2.8343 no .
F1 H31 2.4768 no .
F2 H1B 2.9605 no .
F2 H2A 2.9492 no .
F2 H2C 2.7103 no .
F2 H31 3.1761 no .
F3 H31 2.6832 no .
F4 H3A 2.9021 no .
F4 H3B 2.8743 no .
F4 H4B 3.3401 no .
F4 H13A 2.4962 no .
F4 H31 2.6202 no .
F5 H2C 3.4979 no .
F5 H3B 2.6647 no .
F5 H31 3.1846 no .
F6 H31 2.5310 no .
O1 H1B 2.8421 no .
O1 H2A 3.2590 no .
O1 H2C 3.4729 no .
O1 H3A 3.3591 no .
O1 H3B 3.4864 no .
O1 H4B 3.3292 no .
O1 H13A 2.8129 no .
O2 H1A 3.0192 no .
O2 H1B 3.3096 no .
O2 H2A 3.2076 no .
O2 H2B 3.4018 no .
O2 H3A 3.1829 no .
O2 H3C 3.4470 no .
O2 H4B 2.8131 no .
O2 H12A 2.8456 no .
O2 H12B 2.7687 no .
O3 H1B 3.3522 no .
O3 H1C 3.0682 no .
O3 H13A 2.9910 no .
O3 H21A 3.2594 no .
O3 H21B 2.4847 no .
O3 H22A 2.9963 no .
O3 H31 2.4439 no .
O4 H1A 2.9262 no .
O4 H1C 3.0693 no .
O4 H22A 2.8563 no .
O4 H30A 2.9807 no .
O4 H30B 2.6359 no .
C1 H2A 3.0304 no .
C1 H12B 3.4734 no .
C2 H1B 3.2102 no .
C2 H3B 3.5605 no .
C2 H3C 3.4392 no .
C2 H12A 2.9552 no .
C3 H2B 3.4700 no .
C3 H2C 3.5226 no .
C3 H4B 3.0561 no .
C4 H3A 3.1482 no .
C4 H6 2.6646 no .
C4 H13A 2.5966 no .
C4 H13B 2.5102 no .
C4 H22A 3.2836 no .
C4 H22B 2.6138 no .
C5 H3A 3.4026 no .
C5 H22B 3.4837 no .
C6 H4A 2.5495 no .
C6 H4B 3.1015 no .
C6 H8 3.2310 no .
C6 H11A 3.1381 no .
C6 H11B 3.1294 no .
C6 H11C 2.5598 no .
C8 H6 3.2320 no .
C8 H11A 2.7685 no .
C8 H11B 2.7678 no .
C8 H11C 3.3000 no .
C8 H12A 3.1296 no .
C8 H12B 3.1586 no .
C8 H12C 2.5823 no .
C9 H30A 3.1729 no .
C10 H3A 3.4164 no .
C10 H4A 3.3029 no .
C10 H4B 2.7730 no .
C10 H6 3.2284 no .
C10 H8 3.2176 no .
C10 H12A 2.7831 no .
C10 H12B 2.7437 no .
C10 H12C 3.2968 no .
C11 H6 2.6682 no .
C11 H8 2.6662 no .
C12 H1A 3.5260 no .
C12 H2B 3.2724 no .
C12 H8 2.6795 no .
C12 H30A 3.0742 no .
C13 H4A 2.6474 no .
C13 H4B 2.4575 no .
C13 H15 2.6412 no .
C13 H22A 2.5491 no .
C13 H22B 2.5533 no .
C13 H31 3.1813 no .
C14 H22A 2.4638 no .
C14 H22B 3.1109 no .
C14 H31 3.1043 no .
C15 H13A 3.0463 no .
C15 H13B 2.5355 no .
C15 H17 3.2242 no .
C15 H20A 2.7646 no .
C15 H20B 2.7644 no .
C15 H20C 3.2982 no .
C15 H22A 3.1898 no .
C17 H15 3.2267 no .
C17 H20A 3.1359 no .
C17 H20B 3.1286 no .
C17 H20C 2.5624 no .
C17 H21A 2.8984 no .
C17 H21B 3.2778 no .
C17 H21C 2.6510 no .
C18 H31 3.5102 no .
C19 H13A 2.8400 no .
C19 H13B 3.3186 no .
C19 H15 3.2461 no .
C19 H17 3.2342 no .
C19 H21A 3.0252 no .
C19 H21B 2.5946 no .
C19 H21C 3.2295 no .
C19 H22A 2.8073 no .
C19 H31 2.7119 no .
C20 H15 2.6673 no .
C20 H17 2.6629 no .
C21 H17 2.6603 no .
C22 H4A 2.5332 no .
C22 H4B 3.2663 no .
C22 H13A 3.2467 no .
C22 H13B 2.6138 no .
C22 H24 2.6710 no .
C23 H4A 3.1604 no .
C23 H6 3.4692 no .
C24 H6 3.2841 no .
C24 H22A 3.0637 no .
C24 H22B 2.5543 no .
C24 H26 3.2179 no .
C24 H29A 2.7606 no .
C24 H29B 2.7600 no .
C24 H29C 3.2949 no .
C26 H24 3.2229 no .
C26 H29A 3.1465 no .
C26 H29B 3.1410 no .
C26 H29C 2.5793 no .
C26 H30A 3.0500 no .
C26 H30B 3.2061 no .
C26 H30C 2.5942 no .
C28 H22A 2.7826 no .
C28 H22B 3.2840 no .
C28 H24 3.2381 no .
C28 H26 3.2243 no .
C28 H30A 2.8520 no .
C28 H30B 2.6638 no .
C28 H30C 3.2847 no .
C29 H24 2.6561 no .
C29 H26 2.6730 no .
C30 H12B 3.4013 no .
C30 H26 2.6753 no .
C31 H1B 3.4922 no .
C31 H13A 2.9718 no .
C32 H1B 3.1344 no .
C33 H3B 3.2661 no .
C33 H13A 3.2193 no .
H1A H2A 2.8795 no .
H1A H12B 2.6693 no .
H1A H30A 3.4514 no .
H1A H30B 3.3883 no .
H1B H2A 2.4594 no .
H1C H21B 3.5911 no .
H2A H12A 3.0595 no .
H2A H12B 3.3802 no .
H2B H3C 3.3102 no .
H2B H12A 2.3934 no .
H2B H12B 3.4211 no .
H2C H3B 3.4930 no .
H3A H4B 2.2812 no .
H3C H4B 3.5911 no .
H4A H6 2.3360 no .
H4A H13A 2.9990 no .
H4A H13B 2.3938 no .
H4A H22A 3.4150 no .
H4A H22B 2.3184 no .
H4A H24 3.5363 no .
H4B H6 3.2765 no .
H4B H13A 2.2851 no .
H4B H13B 2.5862 no .
H4B H22B 3.4056 no .
H6 H11A 3.3200 no .
H6 H11B 3.3081 no .
H6 H11C 2.3515 no .
H6 H24 3.2951 no .
H8 H11A 2.7121 no .
H8 H11B 2.7124 no .
H8 H11C 3.5742 no .
H8 H12A 3.2988 no .
H8 H12B 3.3491 no .
H8 H12C 2.3746 no .
H11B H29B 3.4975 no .
H11C H29B 3.4790 no .
H12B H30A 2.5089 no .
H12C H30A 3.1874 no .
H13A H15 3.1876 no .
H13A H22A 3.4302 no .
H13A H22B 3.4512 no .
H13A H31 2.5570 no .
H13B H15 2.3117 no .
H13B H22A 2.8803 no .
H13B H22B 2.3882 no .
H15 H20A 2.6949 no .
H15 H20B 2.7302 no .
H15 H20C 3.5753 no .
H15 H22A 3.5194 no .
H15 H22B 3.5270 no .
H17 H20A 3.3013 no .
H17 H20B 3.3160 no .
H17 H20C 2.3497 no .
H17 H21A 2.9171 no .
H17 H21B 3.5381 no .
H17 H21C 2.5171 no .
H21B H31 3.4585 no .
H22A H24 3.2263 no .
H22B H24 2.3508 no .
H24 H29A 2.7003 no .
H24 H29B 2.7004 no .
H24 H29C 3.5652 no .
H26 H29A 3.3215 no .
H26 H29B 3.3149 no .
H26 H29C 2.3649 no .
H26 H30A 3.1832 no .
H26 H30B 3.4327 no .
H26 H30C 2.4014 no .
F1 H11A 3.4875 no 1_465
F1 H15 3.4912 no 1_455
F1 H20B 2.8829 no 1_455
F2 H3B 3.5711 no 2_556
F2 H13B 3.2850 no 1_455
F2 H15 2.6716 no 1_455
F2 H22B 3.5068 no 1_455
F3 H15 3.1177 no 1_455
F3 H20A 3.1815 no 1_455
F3 H20B 3.0646 no 1_455
F3 H31 3.0486 no 2_566
F4 H3A 3.4249 no 2_656
F4 H4A 3.1102 no 2_656
F4 H4B 3.1410 no 2_656
F4 H6 3.4690 no 2_656
F4 H20A 3.0795 no 2_666
F4 H20B 3.2831 no 2_666
F4 H20C 3.0517 no 2_666
F5 H2B 2.8922 no 2_556
F5 H2C 2.8560 no 2_556
F5 H3C 3.5902 no 2_556
F5 H21C 3.1436 no 2_566
F6 H6 3.5342 no 2_656
F6 H20A 3.3235 no 2_666
F6 H20B 2.8455 no 2_666
F6 H21B 3.0555 no 2_566
F6 H21C 2.8354 no 2_566
O3 H29A 3.5660 no 2_657
O3 H29C 3.2591 no 2_657
O4 H29A 3.3629 no 2_657
C1 H29A 3.2680 no 2_657
C1 H30B 3.0864 no 2_557
C1 H30C 3.5272 no 2_557
C2 H3B 3.3426 no 2_556
C2 H4A 3.4071 no 1_455
C2 H22B 3.2801 no 1_455
C2 H24 3.3369 no 1_455
C3 H2C 3.3237 no 2_556
C3 H4A 3.4848 no 2_656
C3 H4B 3.5702 no 2_656
C3 H13B 3.0676 no 2_656
C3 H17 3.3202 no 1_545
C3 H20C 3.0933 no 1_545
C4 H3A 3.5551 no 2_656
C4 H3B 3.5036 no 2_656
C5 H20C 3.2919 no 1_545
C6 H20B 3.5737 no 1_545
C6 H20C 3.2896 no 1_545
C7 H20B 3.4565 no 1_545
C7 H20C 3.4666 no 1_545
C8 H8 3.5810 no 2_647
C8 H17 3.4738 no 1_545
C9 H17 3.1087 no 1_545
C10 H17 3.5374 no 1_545
C10 H20C 3.4410 no 1_545
C11 H12C 3.3845 no 2_647
C11 H21B 3.3150 no 1_645
C11 H30A 3.4105 no 2_647
C11 H30C 3.5822 no 2_647
C12 H11B 3.2482 no 2_647
C12 H17 3.2520 no 1_545
C12 H21A 3.3108 no 1_545
C12 H29B 3.3483 no 1_455
C13 H3A 3.4997 no 2_656
C13 H20A 3.0467 no 2_666
C14 H20A 2.9983 no 2_666
C15 H20A 2.9421 no 2_666
C16 H3C 3.4741 no 1_565
C16 H15 3.5095 no 2_666
C17 H3C 3.1194 no 1_565
C17 H12A 3.4374 no 1_565
C18 H26 3.4881 no 2_657
C18 H29C 3.2261 no 2_657
C19 H26 3.4844 no 2_657
C19 H29C 3.5242 no 2_657
C20 H3C 3.1845 no 1_565
C20 H13A 3.3907 no 2_666
C20 H15 3.5616 no 2_666
C21 H11C 2.8913 no 1_465
C21 H12A 3.2374 no 1_565
C21 H29C 2.7093 no 2_657
C22 H2A 3.5602 no 1_655
C22 H30C 3.3655 no 2_657
C23 H30B 3.3449 no 2_657
C24 H2A 3.4312 no 1_655
C24 H30B 2.9764 no 2_657
C25 H30B 3.5664 no 2_657
C26 H22A 3.0878 no 2_657
C27 H22A 3.3079 no 2_657
C29 H1C 3.3322 no 2_657
C29 H12B 3.5622 no 1_655
C29 H21A 2.9132 no 2_657
C29 H21B 3.5779 no 2_657
C30 H1A 3.5752 no 2_557
C30 H1B 3.4930 no 2_557
C30 H1C 3.2131 no 2_557
C30 H11A 3.2120 no 2_647
C30 H22A 3.2782 no 2_657
C32 H15 3.3043 no 1_455
C32 H20B 3.4704 no 1_455
C33 H21C 3.5708 no 2_566
H1A C30 3.5752 no 2_557
H1A H24 3.1768 no 1_455
H1A H30B 2.8373 no 2_557
H1B C30 3.4930 no 2_557
H1B H22B 3.5106 no 1_455
H1B H24 3.4777 no 1_455
H1B H30B 3.0486 no 2_557
H1B H30C 3.1750 no 2_557
H1C C29 3.3322 no 2_657
H1C C30 3.2131 no 2_557
H1C H11A 3.4714 no 1_465
H1C H29A 2.4466 no 2_657
H1C H29C 3.4768 no 2_657
H1C H30A 3.0669 no 2_557
H1C H30B 2.8522 no 2_557
H1C H30C 3.1869 no 2_557
H2A C22 3.5602 no 1_455
H2A C24 3.4312 no 1_455
H2A H4A 3.3692 no 1_455
H2A H22B 2.6370 no 1_455
H2A H24 2.5761 no 1_455
H2B F5 2.8922 no 2_556
H2B H4A 3.3957 no 1_455
H2B H6 3.2958 no 1_455
H2B H17 3.4315 no 1_545
H2B H21C 2.8167 no 1_545
H2B H24 3.2958 no 1_455
H2C F5 2.8560 no 2_556
H2C C3 3.3237 no 2_556
H2C H3B 2.3985 no 2_556
H2C H3C 3.5800 no 2_556
H2C H4A 2.9164 no 1_455
H2C H13B 3.4298 no 1_455
H2C H22B 3.1258 no 1_455
H3A F4 3.4249 no 2_656
H3A C4 3.5551 no 2_656
H3A C13 3.4997 no 2_656
H3A H4A 3.2748 no 2_656
H3A H4B 2.9569 no 2_656
H3A H13A 3.1651 no 2_656
H3A H13B 2.9429 no 2_656
H3A H20C 2.8318 no 1_545
H3B F2 3.5711 no 2_556
H3B C2 3.3426 no 2_556
H3B C4 3.5036 no 2_656
H3B H2C 2.3985 no 2_556
H3B H4A 2.8350 no 2_656
H3B H4B 3.3085 no 2_656
H3B H13B 2.8002 no 2_656
H3C F5 3.5902 no 2_556
H3C C16 3.4741 no 1_545
H3C C17 3.1194 no 1_545
H3C C20 3.1845 no 1_545
H3C H2C 3.5800 no 2_556
H3C H13B 2.9376 no 2_656
H3C H17 2.4741 no 1_545
H3C H20A 3.2833 no 1_545
H3C H20C 2.5166 no 1_545
H4A F4 3.1102 no 2_656
H4A C2 3.4071 no 1_655
H4A C3 3.4848 no 2_656
H4A H2A 3.3692 no 1_655
H4A H2B 3.3957 no 1_655
H4A H2C 2.9164 no 1_655
H4A H3A 3.2748 no 2_656
H4A H3B 2.8350 no 2_656
H4B F4 3.1410 no 2_656
H4B C3 3.5702 no 2_656
H4B H3A 2.9569 no 2_656
H4B H3B 3.3085 no 2_656
H6 F4 3.4690 no 2_656
H6 F6 3.5342 no 2_656
H6 H2B 3.2958 no 1_655
H6 H21C 3.2924 no 1_645
H8 C8 3.5810 no 2_647
H8 H8 3.0313 no 2_647
H8 H11B 3.0026 no 2_647
H8 H26 3.1541 no 2_647
H11A F1 3.4875 no 1_645
H11A C30 3.2120 no 2_647
H11A H1C 3.4714 no 1_645
H11A H20B 3.3007 no 1_545
H11A H21B 3.3067 no 1_645
H11A H30A 2.8219 no 2_647
H11A H30C 2.7210 no 2_647
H11B C12 3.2482 no 2_647
H11B H8 3.0026 no 2_647
H11B H12B 3.3501 no 2_647
H11B H12C 2.4538 no 2_647
H11B H30A 3.1113 no 2_647
H11C C21 2.8913 no 1_645
H11C H21A 2.7355 no 1_645
H11C H21B 2.5114 no 1_645
H11C H21C 2.9495 no 1_645
H11C H29C 3.4568 no 2_747
H12A C17 3.4374 no 1_545
H12A C21 3.2374 no 1_545
H12A H17 2.7014 no 1_545
H12A H21A 2.8257 no 1_545
H12A H21C 2.9075 no 1_545
H12A H29B 3.3845 no 1_455
H12B C29 3.5622 no 1_455
H12B H11B 3.3501 no 2_647
H12B H24 3.5498 no 1_455
H12B H29A 3.1229 no 1_455
H12B H29B 3.1086 no 1_455
H12C C11 3.3845 no 2_647
H12C H11B 2.4538 no 2_647
H12C H17 3.5057 no 1_545
H12C H21A 2.9222 no 1_545
H12C H29A 3.5808 no 1_455
H12C H29B 3.0061 no 1_455
H12C H29C 3.5058 no 2_647
H13A C20 3.3907 no 2_666
H13A H3A 3.1651 no 2_656
H13A H20A 2.6257 no 2_666
H13A H20C 3.3354 no 2_666
H13B F2 3.2850 no 1_655
H13B C3 3.0676 no 2_656
H13B H2C 3.4298 no 1_655
H13B H3A 2.9429 no 2_656
H13B H3B 2.8002 no 2_656
H13B H3C 2.9376 no 2_656
H13B H20A 3.0255 no 2_666
H15 F1 3.4912 no 1_655
H15 F2 2.6716 no 1_655
H15 F3 3.1177 no 1_655
H15 C16 3.5095 no 2_666
H15 C20 3.5616 no 2_666
H15 C32 3.3043 no 1_655
H15 H20A 2.8761 no 2_666
H17 C3 3.3202 no 1_565
H17 C8 3.4738 no 1_565
H17 C9 3.1087 no 1_565
H17 C10 3.5374 no 1_565
H17 C12 3.2520 no 1_565
H17 H2B 3.4315 no 1_565
H17 H3C 2.4741 no 1_565
H17 H12A 2.7014 no 1_565
H17 H12C 3.5057 no 1_565
H20A F3 3.1815 no 1_655
H20A F4 3.0795 no 2_666
H20A F6 3.3235 no 2_666
H20A C13 3.0467 no 2_666
H20A C14 2.9983 no 2_666
H20A C15 2.9421 no 2_666
H20A H3C 3.2833 no 1_565
H20A H13A 2.6257 no 2_666
H20A H13B 3.0255 no 2_666
H20A H15 2.8761 no 2_666
H20A H31 3.3699 no 2_666
H20B F1 2.8829 no 1_655
H20B F3 3.0646 no 1_655
H20B F4 3.2831 no 2_666
H20B F6 2.8455 no 2_666
H20B C6 3.5737 no 1_565
H20B C7 3.4565 no 1_565
H20B C32 3.4704 no 1_655
H20B H11A 3.3007 no 1_565
H20C F4 3.0517 no 2_666
H20C C3 3.0933 no 1_565
H20C C5 3.2919 no 1_565
H20C C6 3.2896 no 1_565
H20C C7 3.4666 no 1_565
H20C C10 3.4410 no 1_565
H20C H3A 2.8318 no 1_565
H20C H3C 2.5166 no 1_565
H20C H13A 3.3354 no 2_666
H21A C12 3.3108 no 1_565
H21A C29 2.9132 no 2_657
H21A H11C 2.7355 no 1_465
H21A H12A 2.8257 no 1_565
H21A H12C 2.9222 no 1_565
H21A H26 3.4263 no 2_657
H21A H29A 3.2979 no 2_657
H21A H29B 3.2005 no 2_657
H21A H29C 2.0005 no 2_657
H21B F6 3.0555 no 2_566
H21B C11 3.3150 no 1_465
H21B C29 3.5779 no 2_657
H21B H11A 3.3067 no 1_465
H21B H11C 2.5114 no 1_465
H21B H29A 3.5433 no 2_657
H21B H29C 2.7987 no 2_657
H21C F5 3.1436 no 2_566
H21C F6 2.8354 no 2_566
H21C C33 3.5708 no 2_566
H21C H2B 2.8167 no 1_565
H21C H6 3.2924 no 1_465
H21C H11C 2.9495 no 1_465
H21C H12A 2.9075 no 1_565
H21C H29C 3.5276 no 2_657
H22A C26 3.0878 no 2_657
H22A C27 3.3079 no 2_657
H22A C30 3.2782 no 2_657
H22A H26 2.7798 no 2_657
H22A H30B 3.3726 no 2_657
H22A H30C 2.7366 no 2_657
H22B F2 3.5068 no 1_655
H22B C2 3.2801 no 1_655
H22B H1B 3.5106 no 1_655
H22B H2A 2.6370 no 1_655
H22B H2C 3.1258 no 1_655
H22B H30B 3.5304 no 2_657
H22B H30C 3.3242 no 2_657
H24 C2 3.3369 no 1_655
H24 H1A 3.1768 no 1_655
H24 H1B 3.4777 no 1_655
H24 H2A 2.5761 no 1_655
H24 H2B 3.2958 no 1_655
H24 H12B 3.5498 no 1_655
H24 H30B 2.8475 no 2_657
H26 C18 3.4881 no 2_657
H26 C19 3.4844 no 2_657
H26 H8 3.1541 no 2_647
H26 H21A 3.4263 no 2_657
H26 H22A 2.7798 no 2_657
H29A O3 3.5660 no 2_657
H29A O4 3.3629 no 2_657
H29A C1 3.2680 no 2_657
H29A H1C 2.4466 no 2_657
H29A H12B 3.1229 no 1_655
H29A H12C 3.5808 no 1_655
H29A H21A 3.2979 no 2_657
H29A H21B 3.5433 no 2_657
H29A H30B 3.5478 no 2_657
H29B C12 3.3483 no 1_655
H29B H12A 3.3845 no 1_655
H29B H12B 3.1086 no 1_655
H29B H12C 3.0061 no 1_655
H29B H21A 3.2005 no 2_657
H29C O3 3.2591 no 2_657
H29C C18 3.2261 no 2_657
H29C C19 3.5242 no 2_657
H29C C21 2.7093 no 2_657
H29C H1C 3.4768 no 2_657
H29C H11C 3.4568 no 2_747
H29C H12C 3.5058 no 2_647
H29C H21A 2.0005 no 2_657
H29C H21B 2.7987 no 2_657
H29C H21C 3.5276 no 2_657
H30A C11 3.4105 no 2_647
H30A H1C 3.0669 no 2_557
H30A H11A 2.8219 no 2_647
H30A H11B 3.1113 no 2_647
H30B C1 3.0864 no 2_557
H30B C23 3.3449 no 2_657
H30B C24 2.9764 no 2_657
H30B C25 3.5664 no 2_657
H30B H1A 2.8373 no 2_557
H30B H1B 3.0486 no 2_557
H30B H1C 2.8522 no 2_557
H30B H22A 3.3726 no 2_657
H30B H22B 3.5304 no 2_657
H30B H24 2.8475 no 2_657
H30B H29A 3.5478 no 2_657
H30C C1 3.5272 no 2_557
H30C C11 3.5822 no 2_647
H30C C22 3.3655 no 2_657
H30C H1B 3.1750 no 2_557
H30C H1C 3.1869 no 2_557
H30C H11A 2.7210 no 2_647
H30C H22A 2.7366 no 2_657
H30C H22B 3.3242 no 2_657
H31 F3 3.0486 no 2_566
H31 H20A 3.3699 no 2_666

loop_
_geom_torsion_atom_site_label_1
_geom_torsion_atom_site_label_2
_geom_torsion_atom_site_label_3
_geom_torsion_atom_site_label_4
_geom_torsion
_geom_torsion_publ_flag
Al1 Ti1 O1 Al1 -0.00(3) no
Al1 Ti1 O1 C31 173.45(19) no
O1 Ti1 Al1 O1 0.00(8) no
O1 Ti1 Al1 O2 158.96(9) no
O1 Ti1 Al1 C2 -102.60(9) no
O1 Ti1 Al1 C3 86.93(9) no
Al1 Ti1 O2 Al1 0.00(3) no
Al1 Ti1 O2 C10 160.77(18) no
O2 Ti1 Al1 O1 -158.96(10) no
O2 Ti1 Al1 O2 0.00(9) no
O2 Ti1 Al1 C2 98.44(9) no
O2 Ti1 Al1 C3 -72.03(9) no
Al1 Ti1 O3 C19 -91.0(3) no
O3 Ti1 Al1 O1 -4.64(7) no
O3 Ti1 Al1 O2 154.32(8) no
O3 Ti1 Al1 C2 -107.24(8) no
O3 Ti1 Al1 C3 82.29(8) no
Al1 Ti1 O4 C28 67.6(3) no
O4 Ti1 Al1 O1 -169.40(8) no
O4 Ti1 Al1 O2 -10.44(8) no
O4 Ti1 Al1 C2 88.00(8) no
O4 Ti1 Al1 C3 -82.47(9) no
Al1 Ti1 N1 C4 -32.04(10) no
Al1 Ti1 N1 C13 86.86(13) no
Al1 Ti1 N1 C22 -156.72(10) no
N1 Ti1 Al1 O1 -87.86(5) no
N1 Ti1 Al1 O2 71.10(5) no
N1 Ti1 Al1 C2 169.54(5) no
N1 Ti1 Al1 C3 -0.93(6) no
C1 Ti1 Al1 O1 97.58(8) no
C1 Ti1 Al1 O2 -103.46(8) no
C1 Ti1 Al1 C2 -5.02(8) no
C1 Ti1 Al1 C3 -175.49(8) no
O1 Ti1 O2 Al1 -13.07(7) no
O1 Ti1 O2 C10 147.70(13) no
O2 Ti1 O1 Al1 12.52(7) no
O2 Ti1 O1 C31 -174.03(15) no
O1 Ti1 O3 C19 -93.8(3) no
O3 Ti1 O1 Al1 176.07(9) no
O3 Ti1 O1 C31 -10.48(13) no
O1 Ti1 N1 C4 -68.05(11) no
O1 Ti1 N1 C13 50.85(14) no
O1 Ti1 N1 C22 167.27(11) no
N1 Ti1 O1 Al1 93.57(9) no
N1 Ti1 O1 C31 -92.99(14) no
C1 Ti1 O1 Al1 -82.28(11) no
C1 Ti1 O1 C31 91.17(16) no
O2 Ti1 O3 C19 -61.4(4) no
O3 Ti1 O2 Al1 -48.01(19) no
O3 Ti1 O2 C10 112.76(17) no
O2 Ti1 O4 C28 61.8(3) no
O4 Ti1 O2 Al1 171.78(9) no
O4 Ti1 O2 C10 -27.45(13) no
O2 Ti1 N1 C4 0.53(11) no
O2 Ti1 N1 C13 119.43(14) no
O2 Ti1 N1 C22 -124.14(12) no
N1 Ti1 O2 Al1 -107.50(9) no
N1 Ti1 O2 C10 53.27(12) no
C1 Ti1 O2 Al1 77.32(11) no
C1 Ti1 O2 C10 -121.91(13) no
O3 Ti1 O4 C28 -98.8(3) no
O4 Ti1 O3 C19 76.4(3) no
O3 Ti1 N1 C4 -154.08(13) no
O3 Ti1 N1 C13 -35.18(14) no
O3 Ti1 N1 C22 81.25(13) no
N1 Ti1 O3 C19 -2.0(3) no
C1 Ti1 O3 C19 174.7(3) no
O4 Ti1 N1 C4 95.97(12) no
O4 Ti1 N1 C13 -145.13(16) no
O4 Ti1 N1 C22 -28.71(12) no
N1 Ti1 O4 C28 -19.6(3) no
C1 Ti1 O4 C28 157.4(3) no
Ti1 Al1 O1 Ti1 -0.00(3) no
Ti1 Al1 O1 C31 -172.6(2) no
Ti1 Al1 O2 Ti1 -0.00(4) no
Ti1 Al1 O2 C10 -159.3(2) no
O1 Al1 O2 Ti1 14.76(9) no
O1 Al1 O2 C10 -144.54(15) no
O2 Al1 O1 Ti1 -13.16(8) no
O2 Al1 O1 C31 174.24(17) no
C2 Al1 O1 Ti1 97.06(12) no
C2 Al1 O1 C31 -75.55(19) no
C3 Al1 O1 Ti1 -123.22(11) no
C3 Al1 O1 C31 64.2(2) no
C2 Al1 O2 Ti1 -97.63(13) no
C2 Al1 O2 C10 103.07(17) no
C3 Al1 O2 Ti1 129.73(12) no
C3 Al1 O2 C10 -29.57(19) no
Ti1 O1 C31 C32 -88.1(3) no
Ti1 O1 C31 C33 147.66(15) no
Al1 O1 C31 C32 82.9(3) no
Al1 O1 C31 C33 -41.4(3) no
Ti1 O2 C10 C5 -62.5(3) no
Ti1 O2 C10 C9 116.2(3) no
Al1 O2 C10 C5 94.0(3) no
Al1 O2 C10 C9 -87.3(3) no
Ti1 O3 C19 C14 16.9(5) no
Ti1 O3 C19 C18 -162.8(2) no
Ti1 O4 C28 C23 36.3(5) no
Ti1 O4 C28 C27 -141.2(3) no
Ti1 N1 C4 C5 -47.3(3) no
Ti1 N1 C13 C14 62.1(3) no
Ti1 N1 C22 C23 62.0(2) no
C4 N1 C13 C14 -174.4(2) no
C13 N1 C4 C5 -167.6(2) no
C4 N1 C22 C23 -64.6(3) no
C22 N1 C4 C5 76.7(3) no
C13 N1 C22 C23 179.74(17) no
C22 N1 C13 C14 -55.9(3) no
N1 C4 C5 C6 -123.0(3) no
N1 C4 C5 C10 59.0(4) no
C4 C5 C6 C7 -178.3(3) no
C4 C5 C10 O2 -2.3(5) no
C4 C5 C10 C9 179.1(3) no
C6 C5 C10 O2 179.7(3) no
C6 C5 C10 C9 1.1(5) no
C10 C5 C6 C7 -0.3(5) no
C5 C6 C7 C8 -0.6(5) no
C5 C6 C7 C11 -179.7(3) no
C6 C7 C8 C9 0.7(5) no
C11 C7 C8 C9 179.8(3) no
C7 C8 C9 C10 0.1(5) no
C7 C8 C9 C12 -179.4(3) no
C8 C9 C10 O2 -179.6(3) no
C8 C9 C10 C5 -1.0(5) no
C12 C9 C10 O2 -0.1(5) no
C12 C9 C10 C5 178.5(3) no
N1 C13 C14 C15 131.0(2) no
N1 C13 C14 C19 -51.6(3) no
C13 C14 C15 C16 177.0(2) no
C13 C14 C19 O3 8.0(4) no
C13 C14 C19 C18 -172.2(2) no
C15 C14 C19 O3 -174.6(2) no
C15 C14 C19 C18 5.2(4) no
C19 C14 C15 C16 -0.4(4) no
C14 C15 C16 C17 -3.7(4) no
C14 C15 C16 C20 175.7(3) no
C15 C16 C17 C18 3.2(4) no
C20 C16 C17 C18 -176.1(3) no
C16 C17 C18 C19 1.3(4) no
C16 C17 C18 C21 -177.2(3) no
C17 C18 C19 O3 174.2(3) no
C17 C18 C19 C14 -5.6(4) no
C21 C18 C19 O3 -7.3(4) no
C21 C18 C19 C14 172.9(3) no
N1 C22 C23 C24 129.2(3) no
N1 C22 C23 C28 -52.8(4) no
C22 C23 C24 C25 178.2(3) no
C22 C23 C28 O4 3.5(5) no
C22 C23 C28 C27 -179.0(3) no
C24 C23 C28 O4 -178.4(3) no
C24 C23 C28 C27 -1.0(5) no
C28 C23 C24 C25 0.2(5) no
C23 C24 C25 C26 0.4(5) no
C23 C24 C25 C29 179.9(3) no
C24 C25 C26 C27 -0.3(5) no
C29 C25 C26 C27 -179.7(3) no
C25 C26 C27 C28 -0.5(5) no
C25 C26 C27 C30 179.9(3) no
C26 C27 C28 O4 178.5(3) no
C26 C27 C28 C23 1.1(5) no
C30 C27 C28 O4 -1.8(5) no
C30 C27 C28 C23 -179.3(3) no
O1 C31 C32 F1 71.8(4) no
O1 C31 C32 F2 -47.9(4) no
O1 C31 C32 F3 -168.6(3) no
O1 C31 C33 F4 -49.7(4) no
O1 C31 C33 F5 69.9(3) no
O1 C31 C33 F6 -168.8(3) no
C32 C31 C33 F4 -174.1(3) no
C32 C31 C33 F5 -54.5(3) no
C32 C31 C33 F6 66.8(4) no
C33 C31 C32 F1 -163.8(3) no
C33 C31 C32 F2 76.5(3) no
C33 C31 C32 F3 -44.2(4) no
